data_2223531
loop_
_publ_author_name
'Jamal, Rifat Ara'
'Ashiq, Uzma'
'Arshad, Muhammad Nadeem'
'Maqsood, Zahida Tasneem'
'Khan, Islam Ullah'

_publ_section_title
;
 3-Methoxybenzohydrazide
;
_journal_coeditor_code PV2207
_journal_issue 10
_journal_name_full 'Acta Crystallographica Section E'
_journal_page_first o2473
_journal_paper_doi 10.1107/S1600536809036526
_journal_volume 65
_journal_year 2009
_chemical_formula_iupac 'C8 H10 N2 O2'
_chemical_formula_moiety 'C8 H10 N2 O2'
_chemical_formula_sum 'C8 H10 N2 O2'
_chemical_formula_weight 166.18
_chemical_name_systematic
;
3-Methoxybenzohydrazide
;
_space_group_IT_number 14
_symmetry_cell_setting monoclinic
_symmetry_space_group_name_Hall '-P 2yn'
_symmetry_space_group_name_H-M 'P 1 21/n 1'
_atom_sites_solution_hydrogens geom
_atom_sites_solution_primary direct
_atom_sites_solution_secondary difmap
_audit_creation_method SHELXL-97
_cell_angle_alpha 90.00
_cell_angle_beta 92.857(3)
_cell_angle_gamma 90.00
_cell_formula_units_Z 8
_cell_length_a 13.1288(8)
_cell_length_b 7.5417(4)
_cell_length_c 17.0734(10)
_cell_measurement_reflns_used 2161
_cell_measurement_temperature 296(2)
_cell_measurement_theta_max 20.53
_cell_measurement_theta_min 3.31
_cell_volume 1688.40(17)
_computing_cell_refinement 'SAINT (Bruker, 2007)'
_computing_data_collection 'APEX2 (Bruker, 2007)'
_computing_data_reduction 'SAINT (Bruker, 2007)'
_computing_molecular_graphics 'Ortep3 for Windows (Farrugia, 1997)'
_computing_publication_material 'SHELXL97 (Sheldrick, 2008)'
_computing_structure_refinement 'SHELXL97 (Sheldrick, 2008)'
_computing_structure_solution 'SHELXS97 (Sheldrick, 2008)'
_diffrn_ambient_temperature 296(2)
_diffrn_measured_fraction_theta_full 0.998
_diffrn_measured_fraction_theta_max 0.998
_diffrn_measurement_device_type 'Bruker KAPPA APEXII CCD'
_diffrn_measurement_method \w
_diffrn_radiation_monochromator graphite
_diffrn_radiation_source 'fine-focus sealed tube'
_diffrn_radiation_type MoK\a
_diffrn_radiation_wavelength 0.71073
_diffrn_reflns_av_R_equivalents 0.0659
_diffrn_reflns_av_sigmaI/netI 0.0967
_diffrn_reflns_limit_h_max 17
_diffrn_reflns_limit_h_min -17
_diffrn_reflns_limit_k_max 10
_diffrn_reflns_limit_k_min -9
_diffrn_reflns_limit_l_max 22
_diffrn_reflns_limit_l_min -22
_diffrn_reflns_number 18386
_diffrn_reflns_theta_full 28.33
_diffrn_reflns_theta_max 28.33
_diffrn_reflns_theta_min 2.39
_exptl_absorpt_coefficient_mu 0.096
_exptl_absorpt_correction_T_max 0.9901
_exptl_absorpt_correction_T_min 0.9791
_exptl_absorpt_correction_type multi-scan
_exptl_absorpt_process_details '(SADABS; Bruker, 2005)'
_exptl_crystal_colour colourless
_exptl_crystal_density_diffrn 1.308
_exptl_crystal_density_method 'not measured'
_exptl_crystal_description needle
_exptl_crystal_F_000 704
_exptl_crystal_size_max 0.39
_exptl_crystal_size_mid 0.15
_exptl_crystal_size_min 0.11
_refine_diff_density_max 0.154
_refine_diff_density_min -0.221
_refine_ls_extinction_method none
_refine_ls_goodness_of_fit_ref 0.946
_refine_ls_hydrogen_treatment mixed
_refine_ls_matrix_type full
_refine_ls_number_parameters 237
_refine_ls_number_reflns 4200
_refine_ls_number_restraints 0
_refine_ls_restrained_S_all 0.946
_refine_ls_R_factor_all 0.1628
_refine_ls_R_factor_gt 0.0486
_refine_ls_shift/su_max 0.000
_refine_ls_shift/su_mean 0.000
_refine_ls_structure_factor_coef Fsqd
_refine_ls_weighting_details 'calc w=1/[\s^2^(Fo^2^)+(0.0499P)^2^] where P=(Fo^2^+2Fc^2^)/3'
_refine_ls_weighting_scheme calc
_refine_ls_wR_factor_gt 0.0938
_refine_ls_wR_factor_ref 0.1258
_reflns_number_gt 1708
_reflns_number_total 4200
_reflns_threshold_expression >2sigma(I)
_cod_data_source_file pv2207.cif
_cod_data_source_block I
_cod_depositor_comments
;
The following automatic conversions were performed:
'_symmetry_cell_setting' value 'Monoclinic' changed to 'monoclinic'
according to '/home/saulius/struct/CIF-dictionaries/cif_core.dic'
dictionary named 'cif_core.dic' version 2.4.1 from
2010-06-29.

'_geom_hbond_publ_flag' value 'YES' changed to 'yes'
according to '/home/saulius/struct/CIF-dictionaries/cif_core.dic'
dictionary named 'cif_core.dic' version 2.4.1 from 2010-06-29 (3 times).

Automatic conversion script
Id: cif_fix_enum 1527 2010-12-29 10:47:43Z saulius 

The following automatic conversions were performed:

'_symmetry_cell_setting' value 'Monoclinic' changed to 'monoclinic'
according to /home/saulius/struct/CIF-dictionaries/cif_core.dic
dictionary named 'cif_core.dic' version 2.4.1 from
2010-06-29.

'_geom_hbond_publ_flag' value 'YES' changed to 'yes'
according to /home/saulius/struct/CIF-dictionaries/cif_core.dic
dictionary named 'cif_core.dic' version 2.4.1 from 2010-06-29 (3
times).

Automatic conversion script
Id: cif_fix_values 1715 2011-07-08 13:25:40Z adriana 
;
_cod_original_sg_symbol_H-M 'P 21/n'
_cod_database_code 2223531
_cod_database_fobs_code 2223531

loop_
_symmetry_equiv_pos_as_xyz
'x, y, z'
'-x+1/2, y+1/2, -z+1/2'
'-x, -y, -z'
'x-1/2, -y-1/2, z-1/2'

loop_
_atom_site_type_symbol
_atom_site_label
_atom_site_fract_x
_atom_site_fract_y
_atom_site_fract_z
_atom_site_U_iso_or_equiv
_atom_site_adp_type
_atom_site_calc_flag
_atom_site_refinement_flags
_atom_site_occupancy
_atom_site_disorder_assembly
_atom_site_disorder_group
O O11 0.43146(11) 0.04300(19) 1.07269(9) 0.0607(5) Uani d . 1 . .
O O12 0.08143(12) 0.4522(2) 0.92286(10) 0.0767(5) Uani d . 1 . .
N N11 0.45156(14) 0.3134(2) 1.02178(10) 0.0459(5) Uani d . 1 . .
H H11N 0.4261(15) 0.422(3) 1.0077(12) 0.055 Uiso d . 1 . .
N N12 0.55933(15) 0.3117(2) 1.02887(13) 0.0525(5) Uani d . 1 . .
H H12N 0.5835(16) 0.216(3) 0.9985(12) 0.063 Uiso d . 1 . .
H H13N 0.5782(17) 0.271(3) 1.0737(13) 0.063 Uiso d . 1 . .
C C11 0.28175(15) 0.1986(2) 1.03161(12) 0.0406(5) Uani d . 1 . .
C C12 0.23758(16) 0.3243(3) 0.98111(12) 0.0470(6) Uani d . 1 . .
H H12 0.2785 0.4009 0.9538 0.056 Uiso calc R 1 . .
C C13 0.13289(18) 0.3352(3) 0.97163(13) 0.0532(6) Uani d . 1 . .
C C14 0.07247(18) 0.2229(3) 1.01231(15) 0.0646(7) Uani d . 1 . .
H H14 0.0018 0.2306 1.0059 0.078 Uiso calc R 1 . .
C C15 0.11629(19) 0.0994(3) 1.06246(15) 0.0676(7) Uani d . 1 . .
H H15 0.0751 0.0245 1.0904 0.081 Uiso calc R 1 . .
C C16 0.22077(18) 0.0856(3) 1.07168(13) 0.0545(6) Uani d . 1 . .
H H16 0.2500 0.0001 1.1049 0.065 Uiso calc R 1 . .
C C17 0.39396(16) 0.1793(3) 1.04354(12) 0.0415(5) Uani d . 1 . .
C C18 0.1395(2) 0.5781(4) 0.88291(17) 0.0981(11) Uani d . 1 . .
H H18A 0.1783 0.6490 0.9204 0.147 Uiso calc R 1 . .
H H18B 0.0946 0.6531 0.8516 0.147 Uiso calc R 1 . .
H H18C 0.1850 0.5177 0.8496 0.147 Uiso calc R 1 . .
O O21 0.72052(11) 0.73719(17) 0.21668(8) 0.0534(4) Uani d . 1 . .
O O22 0.27188(11) 0.6456(2) 0.17438(10) 0.0692(5) Uani d . 1 . .
N N21 0.61560(13) 0.9272(2) 0.15351(11) 0.0471(5) Uani d . 1 . .
H H21N 0.5565(16) 0.954(3) 0.1308(12) 0.057 Uiso d . 1 . .
N N22 0.69253(15) 1.0512(3) 0.13927(12) 0.0531(6) Uani d . 1 . .
H H23N 0.7151(16) 1.092(3) 0.1850(13) 0.064 Uiso d . 1 . .
H H22N 0.7419(17) 0.994(3) 0.1205(14) 0.064 Uiso d . 1 . .
C C21 0.54632(15) 0.6517(2) 0.20011(11) 0.0372(5) Uani d . 1 . .
C C22 0.44617(16) 0.7004(3) 0.18400(12) 0.0442(5) Uani d . 1 . .
H H22 0.4313 0.8147 0.1665 0.053 Uiso calc R 1 . .
C C23 0.36779(16) 0.5814(3) 0.19354(12) 0.0460(5) Uani d . 1 . .
C C24 0.38825(17) 0.4133(3) 0.21999(13) 0.0553(6) Uani d . 1 . .
H H24 0.3357 0.3330 0.2268 0.066 Uiso calc R 1 . .
C C25 0.48845(19) 0.3654(3) 0.23633(14) 0.0640(7) Uani d . 1 . .
H H25 0.5030 0.2514 0.2543 0.077 Uiso calc R 1 . .
C C26 0.56714(17) 0.4813(3) 0.22674(13) 0.0523(6) Uani d . 1 . .
H H26 0.6341 0.4459 0.2380 0.063 Uiso calc R 1 . .
C C27 0.63403(16) 0.7742(3) 0.19120(11) 0.0382(5) Uani d . 1 . .
C C28 0.18800(17) 0.5274(3) 0.17719(16) 0.0711(8) Uani d . 1 . .
H H28A 0.2005 0.4247 0.1459 0.107 Uiso calc R 1 . .
H H28B 0.1272 0.5858 0.1571 0.107 Uiso calc R 1 . .
H H28C 0.1796 0.4919 0.2305 0.107 Uiso calc R 1 . .

loop_
_atom_site_aniso_label
_atom_site_aniso_U_11
_atom_site_aniso_U_22
_atom_site_aniso_U_33
_atom_site_aniso_U_12
_atom_site_aniso_U_13
_atom_site_aniso_U_23
O11 0.0571(10) 0.0390(9) 0.0842(12) -0.0005(8) -0.0140(8) 0.0216(8)
O12 0.0586(11) 0.0935(13) 0.0778(13) 0.0257(10) -0.0005(9) 0.0264(10)
N11 0.0468(12) 0.0323(10) 0.0577(12) 0.0019(9) -0.0059(9) 0.0088(9)
N12 0.0491(13) 0.0412(11) 0.0660(15) 0.0008(9) -0.0087(10) 0.0088(10)
C11 0.0475(13) 0.0319(11) 0.0418(13) 0.0002(10) -0.0044(10) 0.0006(10)
C12 0.0478(15) 0.0476(13) 0.0459(14) 0.0062(11) 0.0042(11) 0.0032(11)
C13 0.0547(16) 0.0549(15) 0.0498(15) 0.0110(13) -0.0008(12) 0.0053(12)
C14 0.0481(15) 0.0648(17) 0.0801(19) -0.0026(13) -0.0052(14) 0.0020(14)
C15 0.0629(18) 0.0576(17) 0.082(2) -0.0121(13) 0.0019(14) 0.0150(14)
C16 0.0579(16) 0.0431(13) 0.0615(16) -0.0066(12) -0.0072(12) 0.0119(11)
C17 0.0529(14) 0.0315(12) 0.0396(13) -0.0005(11) -0.0035(10) 0.0026(10)
C18 0.091(2) 0.115(3) 0.091(2) 0.0472(19) 0.0296(18) 0.0613(19)
O21 0.0428(9) 0.0515(10) 0.0644(11) 0.0025(7) -0.0106(8) 0.0114(7)
O22 0.0410(10) 0.0611(11) 0.1053(14) 0.0010(8) 0.0027(9) 0.0147(9)
N21 0.0419(11) 0.0390(11) 0.0589(13) -0.0055(9) -0.0130(9) 0.0077(9)
N22 0.0564(14) 0.0431(12) 0.0585(14) -0.0114(10) -0.0096(11) 0.0018(10)
C21 0.0444(13) 0.0347(12) 0.0323(12) 0.0042(10) -0.0003(9) -0.0027(9)
C22 0.0490(14) 0.0359(12) 0.0479(14) 0.0050(11) 0.0030(11) 0.0044(10)
C23 0.0449(14) 0.0453(13) 0.0481(14) 0.0048(11) 0.0042(11) -0.0009(10)
C24 0.0577(17) 0.0415(14) 0.0666(16) -0.0048(11) 0.0038(13) 0.0016(12)
C25 0.0660(18) 0.0361(13) 0.089(2) 0.0054(13) -0.0042(14) 0.0130(12)
C26 0.0491(14) 0.0396(13) 0.0670(16) 0.0040(11) -0.0073(12) 0.0050(11)
C27 0.0451(14) 0.0350(12) 0.0339(12) 0.0035(10) -0.0039(10) -0.0040(9)
C28 0.0483(16) 0.0705(18) 0.095(2) -0.0070(13) 0.0064(14) -0.0227(15)

loop_
_atom_type_symbol
_atom_type_description
_atom_type_scat_dispersion_real
_atom_type_scat_dispersion_imag
_atom_type_scat_source
C C 0.0033 0.0016 'International Tables Vol C Tables 4.2.6.8 and 6.1.1.4'
H H 0.0000 0.0000 'International Tables Vol C Tables 4.2.6.8 and 6.1.1.4'
N N 0.0061 0.0033 'International Tables Vol C Tables 4.2.6.8 and 6.1.1.4'
O O 0.0106 0.0060 'International Tables Vol C Tables 4.2.6.8 and 6.1.1.4'

loop_
_geom_angle_atom_site_label_1
_geom_angle_atom_site_label_2
_geom_angle_atom_site_label_3
_geom_angle_site_symmetry_1
_geom_angle_site_symmetry_3
_geom_angle
_geom_angle_publ_flag
C13 O12 C18 . . 117.70(18) ?
C17 N11 N12 . . 123.42(17) ?
C17 N11 H11N . . 123.5(13) ?
N12 N11 H11N . . 112.5(13) ?
N11 N12 H12N . . 108.7(13) ?
N11 N12 H13N . . 109.0(15) ?
H12N N12 H13N . . 97.3(19) ?
C16 C11 C12 . . 119.8(2) ?
C16 C11 C17 . . 118.03(18) ?
C12 C11 C17 . . 122.19(19) ?
C13 C12 C11 . . 119.8(2) ?
C13 C12 H12 . . 120.1 ?
C11 C12 H12 . . 120.1 ?
O12 C13 C14 . . 115.2(2) ?
O12 C13 C12 . . 124.7(2) ?
C14 C13 C12 . . 120.1(2) ?
C15 C14 C13 . . 120.0(2) ?
C15 C14 H14 . . 120.0 ?
C13 C14 H14 . . 120.0 ?
C14 C15 C16 . . 120.5(2) ?
C14 C15 H15 . . 119.8 ?
C16 C15 H15 . . 119.8 ?
C11 C16 C15 . . 119.9(2) ?
C11 C16 H16 . . 120.1 ?
C15 C16 H16 . . 120.1 ?
O11 C17 N11 . . 121.8(2) ?
O11 C17 C11 . . 120.67(18) ?
N11 C17 C11 . . 117.55(17) ?
O12 C18 H18A . . 109.5 ?
O12 C18 H18B . . 109.5 ?
H18A C18 H18B . . 109.5 ?
O12 C18 H18C . . 109.5 ?
H18A C18 H18C . . 109.5 ?
H18B C18 H18C . . 109.5 ?
C23 O22 C28 . . 118.35(18) ?
C27 N21 N22 . . 122.87(18) ?
C27 N21 H21N . . 123.3(13) ?
N22 N21 H21N . . 113.5(13) ?
N21 N22 H23N . . 107.0(15) ?
N21 N22 H22N . . 107.2(15) ?
H23N N22 H22N . . 106(2) ?
C22 C21 C26 . . 118.87(19) ?
C22 C21 C27 . . 123.24(18) ?
C26 C21 C27 . . 117.88(18) ?
C21 C22 C23 . . 120.78(19) ?
C21 C22 H22 . . 119.6 ?
C23 C22 H22 . . 119.6 ?
C24 C23 O22 . . 124.6(2) ?
C24 C23 C22 . . 120.4(2) ?
O22 C23 C22 . . 115.02(19) ?
C23 C24 C25 . . 118.6(2) ?
C23 C24 H24 . . 120.7 ?
C25 C24 H24 . . 120.7 ?
C26 C25 C24 . . 121.8(2) ?
C26 C25 H25 . . 119.1 ?
C24 C25 H25 . . 119.1 ?
C25 C26 C21 . . 119.6(2) ?
C25 C26 H26 . . 120.2 ?
C21 C26 H26 . . 120.2 ?
O21 C27 N21 . . 120.57(19) ?
O21 C27 C21 . . 121.92(18) ?
N21 C27 C21 . . 117.51(18) ?
O22 C28 H28A . . 109.5 ?
O22 C28 H28B . . 109.5 ?
H28A C28 H28B . . 109.5 ?
O22 C28 H28C . . 109.5 ?
H28A C28 H28C . . 109.5 ?
H28B C28 H28C . . 109.5 ?

loop_
_geom_bond_atom_site_label_1
_geom_bond_atom_site_label_2
_geom_bond_site_symmetry_2
_geom_bond_distance
_geom_bond_publ_flag
O11 C17 . 1.234(2) ?
O12 C13 . 1.368(3) ?
O12 C18 . 1.415(3) ?
N11 C17 . 1.327(2) ?
N11 N12 . 1.414(2) ?
N11 H11N . 0.91(2) ?
N12 H12N . 0.95(2) ?
N12 H13N . 0.85(2) ?
C11 C16 . 1.374(3) ?
C11 C12 . 1.389(3) ?
C11 C17 . 1.484(3) ?
C12 C13 . 1.378(3) ?
C12 H12 . 0.9300 ?
C13 C14 . 1.372(3) ?
C14 C15 . 1.372(3) ?
C14 H14 . 0.9300 ?
C15 C16 . 1.377(3) ?
C15 H15 . 0.9300 ?
C16 H16 . 0.9300 ?
C18 H18A . 0.9600 ?
C18 H18B . 0.9600 ?
C18 H18C . 0.9600 ?
O21 C27 . 1.228(2) ?
O22 C23 . 1.373(2) ?
O22 C28 . 1.419(2) ?
N21 C27 . 1.337(2) ?
N21 N22 . 1.407(2) ?
N21 H21N . 0.87(2) ?
N22 H23N . 0.88(2) ?
N22 H22N . 0.85(2) ?
C21 C22 . 1.380(3) ?
C21 C26 . 1.385(3) ?
C21 C27 . 1.490(3) ?
C22 C23 . 1.381(3) ?
C22 H22 . 0.9300 ?
C23 C24 . 1.368(3) ?
C24 C25 . 1.379(3) ?
C24 H24 . 0.9300 ?
C25 C26 . 1.369(3) ?
C25 H25 . 0.9300 ?
C26 H26 . 0.9300 ?
C28 H28A . 0.9600 ?
C28 H28B . 0.9600 ?
C28 H28C . 0.9600 ?

loop_
_geom_hbond_atom_site_label_D
_geom_hbond_atom_site_label_H
_geom_hbond_atom_site_label_A
_geom_hbond_site_symmetry_A
_geom_hbond_distance_DH
_geom_hbond_distance_HA
_geom_hbond_distance_DA
_geom_hbond_angle_DHA
_geom_hbond_publ_flag
N11 H11N N12 3_667 0.91(2) 2.12(2) 2.958(2) 153.3(18) yes
N11 H11N N11 3_667 0.91(2) 2.63(2) 3.191(2) 120.9(13) yes
N12 H12N O11 3_657 0.95(2) 2.30(2) 3.193(2) 155.2(18) yes
N12 H13N N22 1_546 0.85(2) 2.47(2) 3.185(3) 142.6(19) yes
N21 H21N O11 1_564 0.87(2) 1.99(2) 2.860(2) 172(2) yes
N22 H23N O21 2_655 0.88(2) 2.14(2) 3.007(2) 168(2) yes
C18 H18C O21 3_666 0.96 2.58 3.498(3) 160 yes
C22 H22 O11 1_564 0.93 2.35 3.208(3) 153 yes
C26 H26 O21 2_645 0.93 2.56 3.439(3) 157 yes

loop_
_geom_torsion_atom_site_label_1
_geom_torsion_atom_site_label_2
_geom_torsion_atom_site_label_3
_geom_torsion_atom_site_label_4
_geom_torsion_site_symmetry_1
_geom_torsion_site_symmetry_2
_geom_torsion_site_symmetry_3
_geom_torsion_site_symmetry_4
_geom_torsion
_geom_torsion_publ_flag
C16 C11 C12 C13 . . . . 0.1(3) ?
C17 C11 C12 C13 . . . . 179.32(18) ?
C18 O12 C13 C14 . . . . 176.3(2) ?
C18 O12 C13 C12 . . . . -4.0(3) ?
C11 C12 C13 O12 . . . . -179.2(2) ?
C11 C12 C13 C14 . . . . 0.4(3) ?
O12 C13 C14 C15 . . . . 179.5(2) ?
C12 C13 C14 C15 . . . . -0.1(4) ?
C13 C14 C15 C16 . . . . -0.8(4) ?
C12 C11 C16 C15 . . . . -1.0(3) ?
C17 C11 C16 C15 . . . . 179.8(2) ?
C14 C15 C16 C11 . . . . 1.3(4) ?
N12 N11 C17 O11 . . . . 0.9(3) ?
N12 N11 C17 C11 . . . . -179.15(17) ?
C16 C11 C17 O11 . . . . 16.9(3) ?
C12 C11 C17 O11 . . . . -162.3(2) ?
C16 C11 C17 N11 . . . . -163.0(2) ?
C12 C11 C17 N11 . . . . 17.8(3) ?
C26 C21 C22 C23 . . . . -0.5(3) ?
C27 C21 C22 C23 . . . . -179.80(18) ?
C28 O22 C23 C24 . . . . -4.2(3) ?
C28 O22 C23 C22 . . . . 175.51(19) ?
C21 C22 C23 C24 . . . . 0.7(3) ?
C21 C22 C23 O22 . . . . -179.05(17) ?
O22 C23 C24 C25 . . . . 179.3(2) ?
C22 C23 C24 C25 . . . . -0.4(3) ?
C23 C24 C25 C26 . . . . 0.0(3) ?
C24 C25 C26 C21 . . . . 0.1(4) ?
C22 C21 C26 C25 . . . . 0.1(3) ?
C27 C21 C26 C25 . . . . 179.42(19) ?
N22 N21 C27 O21 . . . . 1.5(3) ?
N22 N21 C27 C21 . . . . -178.00(18) ?
C22 C21 C27 O21 . . . . 168.96(19) ?
C26 C21 C27 O21 . . . . -10.3(3) ?
C22 C21 C27 N21 . . . . -11.6(3) ?
C26 C21 C27 N21 . . . . 169.15(18) ?
